data_4032714
loop_
_publ_author_name
'Beaudoin, Daniel'
'Blair-Pereira, Joao-Nicolas'
'Langis-Barsetti, Sophie'
'Maris, Thierry'
'Wuest, James D.'

_publ_section_title
;
 Predictably Ordered Open Hydrogen-Bonded Networks Built from
 Indeno[1,2-b]fluorenes.
;
_journal_issue 16
_journal_name_full 'The Journal of organic chemistry'
_journal_page_first 8536
_journal_page_last 8547
_journal_paper_doi 10.1021/acs.joc.7b01333
_journal_volume 82
_journal_year 2017
_chemical_formula_moiety 'C56 H42 N20'
_chemical_formula_sum 'C56 H42 N20'
_chemical_formula_weight 995.10
_space_group_crystal_system triclinic
_space_group_IT_number 2
_space_group_name_Hall '-P 1'
_space_group_name_H-M_alt 'P -1'
_symmetry_space_group_name_Hall '-P 1'
_symmetry_space_group_name_H-M 'P -1'
_atom_sites_solution_hydrogens geom
_audit_creation_method SHELXL-2014/7
_cell_angle_alpha 78.161(2)
_cell_angle_beta 79.589(2)
_cell_angle_gamma 85.415(2)
_cell_formula_units_Z 1
_cell_length_a 11.9098(5)
_cell_length_b 11.9888(5)
_cell_length_c 19.7512(9)
_cell_measurement_reflns_used 9396
_cell_measurement_temperature 100(2)
_cell_measurement_theta_max 60.824
_cell_measurement_theta_min 3.286
_cell_volume 2712.0(2)
_computing_cell_refinement
;
SAINT (2013) V8.34A; Integration Software for Single Crystal Data.
Bruker AXS Inc., Madison, WI 53719-1173.
;
_computing_data_collection
;
APEX 2 (2013) Bruker AXS Inc., Madison, WI 53719-1173.
;
_computing_data_reduction
;
SAINT (2013) V8.34A; Integration Software for Single Crystal Data.
Bruker AXS Inc., Madison, WI 53719-1173.
;
_computing_molecular_graphics 'Olex2 (Dolomanov et al., 2009)'
_computing_publication_material 'Olex2 (Dolomanov et al., 2009)'
_computing_structure_refinement 'XL (Sheldrick, 2008)'
_computing_structure_solution 'XT (Sheldrick, 2008)'
_diffrn_ambient_temperature 100(2)
_diffrn_detector 'CMOS Area detector'
_diffrn_detector_area_resol_mean 10.24
_diffrn_detector_type 'Bruker Photon 100 CMOS Detector'
_diffrn_measured_fraction_theta_full 0.937
_diffrn_measured_fraction_theta_max 0.928
_diffrn_measurement_device_type 'Bruker Venture Metaljet'
_diffrn_measurement_method '\w and \f scans'
_diffrn_radiation_collimation 'Focusing mirrors'
_diffrn_radiation_monochromator 'Helios MX Mirror Optics'
_diffrn_radiation_type GaK\a
_diffrn_radiation_wavelength 1.34139
_diffrn_reflns_av_R_equivalents 0.0558
_diffrn_reflns_av_unetI/netI 0.0555
_diffrn_reflns_limit_h_max 15
_diffrn_reflns_limit_h_min -15
_diffrn_reflns_limit_k_max 15
_diffrn_reflns_limit_k_min -15
_diffrn_reflns_limit_l_max 25
_diffrn_reflns_limit_l_min -25
_diffrn_reflns_number 70386
_diffrn_reflns_theta_full 53.594
_diffrn_reflns_theta_max 61.081
_diffrn_reflns_theta_min 2.017
_diffrn_source 'Metal Jet'
_diffrn_source_target Ga
_diffrn_source_type 'Gallium Liquid Metaljet Source'
_exptl_absorpt_coefficient_mu 1.012
_exptl_absorpt_correction_T_max 0.7519
_exptl_absorpt_correction_T_min 0.4023
_exptl_absorpt_correction_type multi-scan
_exptl_absorpt_process_details sadabs
_exptl_crystal_colour colorless
_exptl_crystal_density_diffrn 0.609
_exptl_crystal_description block
_exptl_crystal_F_000 518
_exptl_crystal_size_max 0.450
_exptl_crystal_size_mid 0.410
_exptl_crystal_size_min 0.140
_refine_diff_density_max 0.538
_refine_diff_density_min -0.509
_refine_diff_density_rms 0.078
_refine_ls_extinction_method none
_refine_ls_goodness_of_fit_ref 1.452
_refine_ls_hydrogen_treatment constr
_refine_ls_matrix_type full
_refine_ls_number_parameters 343
_refine_ls_number_reflns 11721
_refine_ls_number_restraints 0
_refine_ls_restrained_S_all 1.452
_refine_ls_R_factor_all 0.1154
_refine_ls_R_factor_gt 0.1044
_refine_ls_shift/su_max 0.000
_refine_ls_shift/su_mean 0.000
_refine_ls_structure_factor_coef Fsqd
_refine_ls_weighting_details 'w=1/[\s^2^(Fo^2^)+(0.2000P)^2^] where P=(Fo^2^+2Fc^2^)/3'
_refine_ls_weighting_scheme calc
_refine_ls_wR_factor_gt 0.3243
_refine_ls_wR_factor_ref 0.3368
_reflns_Friedel_coverage 0.000
_reflns_number_gt 9724
_reflns_number_total 11721
_reflns_threshold_expression 'I > 2\s(I)'
_cod_data_source_file jo7b01333_si_007.cif
_cod_data_source_block JW1840
_cod_database_code 4032714
_shelx_space_group_comment
;
The symmetry employed for this shelxl refinement is uniquely defined
by the following loop, which should always be used as a source of
symmetry information in preference to the above space-group names.
They are only intended as comments.
;
_shelx_estimated_absorpt_t_min 0.559
_shelx_estimated_absorpt_t_max 0.871
_platon_squeeze_void_probe_radius 1.20

loop_
_space_group_symop_operation_xyz
'x, y, z'
'-x, -y, -z'

loop_
_atom_site_label
_atom_site_type_symbol
_atom_site_fract_x
_atom_site_fract_y
_atom_site_fract_z
_atom_site_U_iso_or_equiv
_atom_site_adp_type
_atom_site_occupancy
_atom_site_site_symmetry_order
_atom_site_calc_flag
_atom_site_refinement_flags_posn
_atom_site_refinement_flags_adp
N1 N 0.60842(13) 0.10819(12) 0.31674(8) 0.0280(3) Uani 1 1 d . .
N2 N 0.66613(15) 0.03968(15) 0.20910(9) 0.0369(4) Uani 1 1 d . .
N3 N 0.7716(2) 0.1831(2) 0.23623(11) 0.0624(7) Uani 1 1 d . .
N4 N 0.51292(14) -0.03119(14) 0.28883(9) 0.0341(4) Uani 1 1 d . .
H4A H 0.5025 -0.0753 0.2602 0.041 Uiso 1 1 calc R U
H4B H 0.4667 -0.0338 0.3292 0.041 Uiso 1 1 calc R U
N5 N 0.8173(3) 0.1226(4) 0.13145(16) 0.1223(18) Uani 1 1 d . .
H5A H 0.8075 0.0788 0.1025 0.147 Uiso 1 1 calc R U
H5B H 0.8724 0.1713 0.1195 0.147 Uiso 1 1 calc R U
N6 N 0.53150(14) 0.39998(14) 0.81818(9) 0.0357(4) Uani 1 1 d . .
N7 N 0.43844(17) 0.25968(15) 0.91347(9) 0.0403(4) Uani 1 1 d . .
N8 N 0.49080(15) 0.21921(15) 0.79671(9) 0.0358(4) Uani 1 1 d . .
N9 N 0.4857(2) 0.43109(17) 0.93208(10) 0.0521(6) Uani 1 1 d . .
H9A H 0.4551 0.4097 0.9765 0.063 Uiso 1 1 calc R U
H9B H 0.5159 0.4983 0.9173 0.063 Uiso 1 1 calc R U
N10 N 0.3905(2) 0.09447(18) 0.88829(10) 0.0535(6) Uani 1 1 d . .
H10A H 0.3586 0.0746 0.9326 0.064 Uiso 1 1 calc R U
H10B H 0.3895 0.0485 0.8589 0.064 Uiso 1 1 calc R U
C1 C 0.76602(12) 0.46268(13) 0.48856(8) 0.0196(3) Uani 1 1 d . .
C2 C 0.75148(13) 0.38277(14) 0.43990(9) 0.0237(3) Uani 1 1 d . .
C3 C 0.64283(13) 0.34408(15) 0.44074(10) 0.0274(4) Uani 1 1 d . .
H3 H 0.5799 0.3646 0.4735 0.033 Uiso 1 1 calc R U
C4 C 0.62581(14) 0.27657(14) 0.39469(10) 0.0282(4) Uani 1 1 d . .
H4 H 0.5519 0.2501 0.3970 0.034 Uiso 1 1 calc R U
C5 C 0.71592(14) 0.24704(15) 0.34495(9) 0.0278(4) Uani 1 1 d . .
C6 C 0.82346(16) 0.28819(18) 0.34196(10) 0.0354(5) Uani 1 1 d . .
H6 H 0.8853 0.2714 0.3073 0.042 Uiso 1 1 calc R U
C7 C 0.84064(14) 0.35392(16) 0.38975(10) 0.0317(4) Uani 1 1 d . .
H7 H 0.9149 0.3794 0.3879 0.038 Uiso 1 1 calc R U
C8 C 0.69708(16) 0.17465(16) 0.29653(10) 0.0325(4) Uani 1 1 d . .
C9 C 0.59904(15) 0.03978(14) 0.27103(10) 0.0286(4) Uani 1 1 d . .
C10 C 0.7488(2) 0.1153(3) 0.19344(13) 0.0594(8) Uani 1 1 d . .
C11 C 0.69710(11) 0.42641(14) 0.56269(9) 0.0220(3) Uani 1 1 d . .
C12 C 0.69505(14) 0.31193(15) 0.59518(10) 0.0276(4) Uani 1 1 d . .
H12 H 0.7318 0.2558 0.5700 0.033 Uiso 1 1 calc R U
C13 C 0.63967(14) 0.27831(15) 0.66424(10) 0.0283(4) Uani 1 1 d . .
H13 H 0.6377 0.1995 0.6851 0.034 Uiso 1 1 calc R U
C14 C 0.58712(14) 0.35900(15) 0.70300(9) 0.0273(4) Uani 1 1 d . .
C15 C 0.58863(14) 0.47368(16) 0.67032(10) 0.0295(4) Uani 1 1 d . .
H15 H 0.5531 0.5298 0.6959 0.035 Uiso 1 1 calc R U
C16 C 0.64111(14) 0.50746(14) 0.60111(10) 0.0262(4) Uani 1 1 d . .
H16 H 0.6392 0.5859 0.5795 0.031 Uiso 1 1 calc R U
C17 C 0.53339(16) 0.32383(16) 0.77765(10) 0.0314(4) Uani 1 1 d . .
C18 C 0.44045(19) 0.19447(19) 0.86563(11) 0.0398(5) Uani 1 1 d . .
C19 C 0.48636(19) 0.36128(19) 0.88688(11) 0.0396(5) Uani 1 1 d . .
C20 C 0.89067(12) 0.47184(12) 0.49626(8) 0.0185(3) Uani 1 1 d . .
C21 C 0.96454(12) 0.38565(13) 0.52346(8) 0.0206(3) Uani 1 1 d . .
H21 H 0.9413 0.3093 0.5388 0.025 Uiso 1 1 calc R U
C22 C 1.07461(12) 0.41487(12) 0.52762(8) 0.0203(3) Uani 1 1 d . .
C23 C 1.16934(13) 0.34585(13) 0.55326(8) 0.0220(3) Uani 1 1 d . .
C24 C 1.17593(15) 0.23042(14) 0.58325(10) 0.0303(4) Uani 1 1 d . .
H24 H 1.1125 0.1840 0.5892 0.036 Uiso 1 1 calc R U
C25 C 1.27912(17) 0.18452(17) 0.60441(13) 0.0381(5) Uani 1 1 d . .
H25 H 1.2861 0.1055 0.6239 0.046 Uiso 1 1 calc R U
C26 C 1.37135(16) 0.25281(17) 0.59738(12) 0.0352(4) Uani 1 1 d . .
H26 H 1.4400 0.2201 0.6126 0.042 Uiso 1 1 calc R U
C27 C 1.36379(13) 0.36882(15) 0.56824(10) 0.0266(4) Uani 1 1 d . .
H27 H 1.4262 0.4158 0.5640 0.032 Uiso 1 1 calc R U
C28 C 1.26306(12) 0.41407(14) 0.54557(9) 0.0232(3) Uani 1 1 d . .

loop_
_atom_site_aniso_label
_atom_site_aniso_U_11
_atom_site_aniso_U_22
_atom_site_aniso_U_33
_atom_site_aniso_U_23
_atom_site_aniso_U_13
_atom_site_aniso_U_12
N1 0.0327(7) 0.0253(7) 0.0281(7) -0.0067(6) -0.0063(6) -0.0073(6)
N2 0.0442(9) 0.0399(9) 0.0295(8) -0.0126(7) 0.0003(7) -0.0187(7)
N3 0.0686(13) 0.0889(16) 0.0386(11) -0.0353(11) 0.0163(10) -0.0544(12)
N4 0.0415(8) 0.0334(8) 0.0302(8) -0.0133(6) 0.0012(6) -0.0163(6)
N5 0.126(3) 0.192(4) 0.0675(17) -0.085(2) 0.0569(18) -0.130(3)
N6 0.0424(9) 0.0380(8) 0.0281(8) -0.0117(7) 0.0042(7) -0.0195(7)
N7 0.0557(10) 0.0417(9) 0.0275(8) -0.0126(7) -0.0021(7) -0.0211(8)
N8 0.0447(9) 0.0388(8) 0.0263(8) -0.0116(6) 0.0018(7) -0.0208(7)
N9 0.0817(14) 0.0472(10) 0.0294(9) -0.0162(8) 0.0104(9) -0.0367(10)
N10 0.0813(14) 0.0573(11) 0.0252(8) -0.0155(8) 0.0084(9) -0.0433(11)
C1 0.0148(6) 0.0220(7) 0.0228(7) -0.0061(6) -0.0003(5) -0.0067(5)
C2 0.0216(7) 0.0269(8) 0.0253(8) -0.0091(6) -0.0016(6) -0.0127(6)
C3 0.0199(7) 0.0347(8) 0.0313(9) -0.0138(7) -0.0016(6) -0.0093(6)
C4 0.0238(7) 0.0289(8) 0.0366(9) -0.0135(7) -0.0059(7) -0.0095(6)
C5 0.0299(8) 0.0307(8) 0.0254(8) -0.0085(7) -0.0034(6) -0.0119(6)
C6 0.0325(9) 0.0470(10) 0.0300(9) -0.0194(8) 0.0075(7) -0.0197(8)
C7 0.0228(7) 0.0415(9) 0.0339(9) -0.0168(8) 0.0040(7) -0.0148(6)
C8 0.0368(9) 0.0369(9) 0.0264(9) -0.0099(7) -0.0020(7) -0.0143(7)
C9 0.0350(8) 0.0260(8) 0.0266(8) -0.0048(6) -0.0059(7) -0.0120(6)
C10 0.0676(15) 0.0808(17) 0.0387(12) -0.0345(12) 0.0136(11) -0.0481(14)
C11 0.0129(6) 0.0292(8) 0.0263(8) -0.0114(6) 0.0002(5) -0.0081(5)
C12 0.0245(7) 0.0273(8) 0.0322(9) -0.0114(7) 0.0035(6) -0.0127(6)
C13 0.0286(8) 0.0279(8) 0.0297(9) -0.0108(7) 0.0024(6) -0.0134(6)
C14 0.0233(7) 0.0339(8) 0.0273(8) -0.0119(7) 0.0009(6) -0.0128(6)
C15 0.0248(7) 0.0353(9) 0.0307(9) -0.0147(7) 0.0005(6) -0.0059(6)
C16 0.0251(7) 0.0258(8) 0.0293(8) -0.0105(7) -0.0013(6) -0.0038(6)
C17 0.0335(8) 0.0356(9) 0.0277(9) -0.0106(7) -0.0024(7) -0.0125(7)
C18 0.0509(11) 0.0453(11) 0.0258(9) -0.0130(8) 0.0017(8) -0.0209(9)
C19 0.0495(11) 0.0460(11) 0.0256(9) -0.0119(8) 0.0018(8) -0.0208(9)
C20 0.0166(6) 0.0169(7) 0.0231(7) -0.0075(5) 0.0004(5) -0.0065(5)
C21 0.0170(6) 0.0227(7) 0.0233(7) -0.0078(6) 0.0015(5) -0.0102(5)
C22 0.0172(6) 0.0201(7) 0.0242(7) -0.0068(6) 0.0003(5) -0.0064(5)
C23 0.0216(7) 0.0240(7) 0.0225(7) -0.0093(6) -0.0025(6) -0.0051(5)
C24 0.0344(8) 0.0237(8) 0.0359(9) -0.0063(7) -0.0120(7) -0.0055(6)
C25 0.0391(9) 0.0302(9) 0.0505(12) -0.0122(8) -0.0181(9) 0.0013(7)
C26 0.0335(9) 0.0308(9) 0.0467(11) -0.0127(8) -0.0168(8) 0.0017(7)
C27 0.0177(6) 0.0317(8) 0.0320(9) -0.0089(7) -0.0053(6) -0.0009(6)
C28 0.0189(7) 0.0264(7) 0.0267(8) -0.0103(6) -0.0035(6) -0.0028(6)

loop_
_atom_type_symbol
_atom_type_description
_atom_type_scat_dispersion_real
_atom_type_scat_dispersion_imag
_atom_type_scat_source
C C 0.0150 0.0070 'International Tables Vol C Tables 4.2.6.8 and 6.1.1.4'
H H 0.0000 0.0000 'International Tables Vol C Tables 4.2.6.8 and 6.1.1.4'
N N 0.0250 0.0140 'International Tables Vol C Tables 4.2.6.8 and 6.1.1.4'
O O 0.0410 0.0250 'International Tables Vol C Tables 4.2.6.8 and 6.1.1.4'
S S 0.2920 0.4250 'International Tables Vol C Tables 4.2.6.8 and 6.1.1.4'

loop_
_geom_angle_atom_site_label_1
_geom_angle_atom_site_label_2
_geom_angle_atom_site_label_3
_geom_angle
_geom_angle_site_symmetry_1
_geom_angle_site_symmetry_3
C8 N1 C9 113.90(15) . .
C9 N2 C10 114.10(17) . .
C8 N3 C10 113.49(18) . .
C9 N4 H4A 120.0 . .
C9 N4 H4B 120.0 . .
H4A N4 H4B 120.0 . .
C10 N5 H5A 120.0 . .
C10 N5 H5B 120.0 . .
H5A N5 H5B 120.0 . .
C17 N6 C19 113.77(16) . .
C18 N7 C19 113.68(18) . .
C17 N8 C18 113.10(16) . .
C19 N9 H9A 120.0 . .
C19 N9 H9B 120.0 . .
H9A N9 H9B 120.0 . .
C18 N10 H10A 120.0 . .
C18 N10 H10B 120.0 . .
H10A N10 H10B 120.0 . .
C2 C1 C28 109.42(13) . 2_766
C2 C1 C20 113.58(12) . .
C28 C1 C20 100.81(11) 2_766 .
C2 C1 C11 112.11(12) . .
C28 C1 C11 112.88(12) 2_766 .
C20 C1 C11 107.57(12) . .
C7 C2 C3 117.65(15) . .
C7 C2 C1 122.23(13) . .
C3 C2 C1 119.89(14) . .
C4 C3 C2 121.24(15) . .
C4 C3 H3 119.4 . .
C2 C3 H3 119.4 . .
C3 C4 C5 120.77(14) . .
C3 C4 H4 119.6 . .
C5 C4 H4 119.6 . .
C4 C5 C6 118.55(16) . .
C4 C5 C8 120.34(15) . .
C6 C5 C8 121.11(16) . .
C5 C6 C7 120.34(16) . .
C5 C6 H6 119.8 . .
C7 C6 H6 119.8 . .
C2 C7 C6 121.39(15) . .
C2 C7 H7 119.3 . .
C6 C7 H7 119.3 . .
N1 C8 N3 126.70(18) . .
N1 C8 C5 116.97(16) . .
N3 C8 C5 116.33(16) . .
N2 C9 N4 117.07(16) . .
N2 C9 N1 125.82(15) . .
N4 C9 N1 117.08(16) . .
N5 C10 N2 117.7(2) . .
N5 C10 N3 116.5(2) . .
N2 C10 N3 125.8(2) . .
C12 C11 C16 118.23(15) . .
C12 C11 C1 120.18(13) . .
C16 C11 C1 121.46(14) . .
C11 C12 C13 120.92(15) . .
C11 C12 H12 119.5 . .
C13 C12 H12 119.5 . .
C14 C13 C12 120.82(16) . .
C14 C13 H13 119.6 . .
C12 C13 H13 119.6 . .
C15 C14 C13 118.24(16) . .
C15 C14 C17 120.86(16) . .
C13 C14 C17 120.88(17) . .
C16 C15 C14 121.22(16) . .
C16 C15 H15 119.4 . .
C14 C15 H15 119.4 . .
C15 C16 C11 120.53(16) . .
C15 C16 H16 119.7 . .
C11 C16 H16 119.7 . .
N6 C17 N8 127.07(17) . .
N6 C17 C14 116.22(16) . .
N8 C17 C14 116.71(16) . .
N10 C18 N7 116.48(18) . .
N10 C18 N8 117.21(18) . .
N7 C18 N8 126.29(18) . .
N9 C19 N7 116.50(18) . .
N9 C19 N6 117.69(18) . .
N7 C19 N6 125.77(18) . .
C21 C20 C22 121.23(13) . 2_766
C21 C20 C1 127.87(12) . .
C22 C20 C1 110.90(13) 2_766 .
C20 C21 C22 117.93(13) . .
C20 C21 H21 121.0 . .
C22 C21 H21 121.0 . .
C21 C22 C20 120.84(15) . 2_766
C21 C22 C23 130.99(14) . .
C20 C22 C23 108.17(12) 2_766 .
C24 C23 C28 120.55(16) . .
C24 C23 C22 129.69(14) . .
C28 C23 C22 109.75(14) . .
C23 C24 C25 118.04(16) . .
C23 C24 H24 121.0 . .
C25 C24 H24 121.0 . .
C26 C25 C24 121.16(18) . .
C26 C25 H25 119.4 . .
C24 C25 H25 119.4 . .
C25 C26 C27 120.58(18) . .
C25 C26 H26 119.7 . .
C27 C26 H26 119.7 . .
C28 C27 C26 118.52(16) . .
C28 C27 H27 120.7 . .
C26 C27 H27 120.7 . .
C27 C28 C23 121.12(16) . .
C27 C28 C1 128.55(14) . 2_766
C23 C28 C1 110.33(14) . 2_766

loop_
_geom_bond_atom_site_label_1
_geom_bond_atom_site_label_2
_geom_bond_distance
_geom_bond_site_symmetry_2
N1 C8 1.327(2) .
N1 C9 1.362(2) .
N2 C9 1.335(2) .
N2 C10 1.343(3) .
N3 C8 1.342(3) .
N3 C10 1.360(3) .
N4 C9 1.336(2) .
N4 H4A 0.8800 .
N4 H4B 0.8800 .
N5 C10 1.334(3) .
N5 H5A 0.8800 .
N5 H5B 0.8800 .
N6 C17 1.328(2) .
N6 C19 1.365(3) .
N7 C18 1.340(3) .
N7 C19 1.351(3) .
N8 C17 1.346(2) .
N8 C18 1.367(2) .
N9 C19 1.342(3) .
N9 H9A 0.8800 .
N9 H9B 0.8800 .
N10 C18 1.338(3) .
N10 H10A 0.8800 .
N10 H10B 0.8800 .
C1 C2 1.528(2) .
C1 C28 1.533(2) 2_766
C1 C20 1.5342(19) .
C1 C11 1.539(2) .
C2 C7 1.389(2) .
C2 C3 1.405(2) .
C3 C4 1.385(2) .
C3 H3 0.9500 .
C4 C5 1.394(2) .
C4 H4 0.9500 .
C5 C6 1.396(2) .
C5 C8 1.472(2) .
C6 C7 1.398(2) .
C6 H6 0.9500 .
C7 H7 0.9500 .
C11 C12 1.391(2) .
C11 C16 1.407(2) .
C12 C13 1.396(2) .
C12 H12 0.9500 .
C13 C14 1.396(2) .
C13 H13 0.9500 .
C14 C15 1.394(3) .
C14 C17 1.486(2) .
C15 C16 1.389(2) .
C15 H15 0.9500 .
C16 H16 0.9500 .
C20 C21 1.389(2) .
C20 C22 1.4123(18) 2_766
C21 C22 1.4042(18) .
C21 H21 0.9500 .
C22 C20 1.4123(18) 2_766
C22 C23 1.449(2) .
C23 C24 1.391(2) .
C23 C28 1.404(2) .
C24 C25 1.404(3) .
C24 H24 0.9500 .
C25 C26 1.392(3) .
C25 H25 0.9500 .
C26 C27 1.394(3) .
C26 H26 0.9500 .
C27 C28 1.387(2) .
C27 H27 0.9500 .
C28 C1 1.533(2) 2_766

loop_
_geom_hbond_atom_site_label_D
_geom_hbond_atom_site_label_H
_geom_hbond_atom_site_label_A
_geom_hbond_distance_DH
_geom_hbond_distance_HA
_geom_hbond_distance_DA
_geom_hbond_angle_DHA
_geom_hbond_site_symmetry_A
N4 H4A N8 0.88 2.23 3.089(2) 164.3 2_656
N10 H10B N2 0.88 2.09 2.942(2) 161.8 2_656

loop_
_geom_torsion_atom_site_label_1
_geom_torsion_atom_site_label_2
_geom_torsion_atom_site_label_3
_geom_torsion_atom_site_label_4
_geom_torsion
_geom_torsion_site_symmetry_1
_geom_torsion_site_symmetry_4
C28 C1 C2 C7 90.62(19) 2_766 .
C20 C1 C2 C7 -21.2(2) . .
C11 C1 C2 C7 -143.35(17) . .
C28 C1 C2 C3 -83.67(18) 2_766 .
C20 C1 C2 C3 164.55(16) . .
C11 C1 C2 C3 42.4(2) . .
C7 C2 C3 C4 2.0(3) . .
C1 C2 C3 C4 176.52(16) . .
C2 C3 C4 C5 -1.4(3) . .
C3 C4 C5 C6 -0.8(3) . .
C3 C4 C5 C8 179.62(18) . .
C4 C5 C6 C7 2.4(3) . .
C8 C5 C6 C7 -178.02(19) . .
C3 C2 C7 C6 -0.4(3) . .
C1 C2 C7 C6 -174.76(18) . .
C5 C6 C7 C2 -1.8(3) . .
C9 N1 C8 N3 3.0(3) . .
C9 N1 C8 C5 -177.15(16) . .
C10 N3 C8 N1 0.7(4) . .
C10 N3 C8 C5 -179.2(2) . .
C4 C5 C8 N1 -23.1(3) . .
C6 C5 C8 N1 157.3(2) . .
C4 C5 C8 N3 156.8(2) . .
C6 C5 C8 N3 -22.8(3) . .
C10 N2 C9 N4 178.1(2) . .
C10 N2 C9 N1 0.2(3) . .
C8 N1 C9 N2 -3.5(3) . .
C8 N1 C9 N4 178.63(18) . .
C9 N2 C10 N5 -178.1(4) . .
C9 N2 C10 N3 4.2(5) . .
C8 N3 C10 N5 177.7(4) . .
C8 N3 C10 N2 -4.6(5) . .
C2 C1 C11 C12 42.55(19) . .
C28 C1 C11 C12 166.68(14) 2_766 .
C20 C1 C11 C12 -83.00(17) . .
C2 C1 C11 C16 -141.66(15) . .
C28 C1 C11 C16 -17.5(2) 2_766 .
C20 C1 C11 C16 92.79(17) . .
C16 C11 C12 C13 -0.5(2) . .
C1 C11 C12 C13 175.46(15) . .
C11 C12 C13 C14 -1.5(3) . .
C12 C13 C14 C15 1.8(3) . .
C12 C13 C14 C17 -176.80(16) . .
C13 C14 C15 C16 -0.2(3) . .
C17 C14 C15 C16 178.40(16) . .
C14 C15 C16 C11 -1.8(3) . .
C12 C11 C16 C15 2.1(2) . .
C1 C11 C16 C15 -173.80(14) . .
C19 N6 C17 N8 3.9(3) . .
C19 N6 C17 C14 -176.94(18) . .
C18 N8 C17 N6 0.6(3) . .
C18 N8 C17 C14 -178.48(18) . .
C15 C14 C17 N6 -27.3(3) . .
C13 C14 C17 N6 151.21(18) . .
C15 C14 C17 N8 151.91(18) . .
C13 C14 C17 N8 -29.6(3) . .
C19 N7 C18 N10 -177.6(2) . .
C19 N7 C18 N8 4.0(4) . .
C17 N8 C18 N10 176.6(2) . .
C17 N8 C18 N7 -5.0(3) . .
C18 N7 C19 N9 179.2(2) . .
C18 N7 C19 N6 1.5(4) . .
C17 N6 C19 N9 177.2(2) . .
C17 N6 C19 N7 -5.1(3) . .
C2 C1 C20 C21 -62.1(2) . .
C28 C1 C20 C21 -179.05(15) 2_766 .
C11 C1 C20 C21 62.54(19) . .
C2 C1 C20 C22 118.93(14) . 2_766
C28 C1 C20 C22 2.01(16) 2_766 2_766
C11 C1 C20 C22 -116.39(14) . 2_766
C22 C20 C21 C22 1.0(2) 2_766 .
C1 C20 C21 C22 -177.81(14) . .
C20 C21 C22 C20 -1.0(2) . 2_766
C20 C21 C22 C23 179.68(15) . .
C21 C22 C23 C24 -2.2(3) . .
C20 C22 C23 C24 178.38(17) 2_766 .
C21 C22 C23 C28 179.15(16) . .
C20 C22 C23 C28 -0.22(18) 2_766 .
C28 C23 C24 C25 -0.9(3) . .
C22 C23 C24 C25 -179.41(17) . .
C23 C24 C25 C26 1.7(3) . .
C24 C25 C26 C27 -0.7(3) . .
C25 C26 C27 C28 -0.9(3) . .
C26 C27 C28 C23 1.6(3) . .
C26 C27 C28 C1 -179.37(17) . 2_766
C24 C23 C28 C27 -0.7(3) . .
C22 C23 C28 C27 178.04(14) . .
C24 C23 C28 C1 -179.87(15) . 2_766
C22 C23 C28 C1 -1.12(18) . 2_766

loop_
_platon_squeeze_void_nr
_platon_squeeze_void_average_x
_platon_squeeze_void_average_y
_platon_squeeze_void_average_z
_platon_squeeze_void_volume
_platon_squeeze_void_count_electrons
_platon_squeeze_void_content
1 -0.008 -0.009 -0.006 1756 639 ' '
